data_4305018
loop_
_publ_author_name
'Prabhuodeyara M. Gurubasavaraj'
'Herbert W. Roesky'
'Bijan Nekoueishahraki'
'Aritra Pal'
'Regine Herbst-Irmer'

_publ_section_title
;
From Unstable to Stable: Half-Metallocene Catalysts for Olefin
Polymerization
;
_journal_name_full 'Inorganic Chemistry'
_journal_page_first 5324
_journal_page_last 5331
_journal_paper_doi 10.1021/ic800198e
_journal_volume 47
_journal_year 2008
_chemical_formula_sum 'C42 H65 Al N2 O Zr'
_chemical_formula_weight 732.16
_chemical_name_systematic
; 
 ? 
;
_space_group_IT_number 14
_symmetry_cell_setting monoclinic
_symmetry_space_group_name_Hall '-P 2yn'
_symmetry_space_group_name_H-M 'P 1 21/n 1'
_atom_sites_solution_hydrogens geom
_atom_sites_solution_primary direct
_atom_sites_solution_secondary difmap
_audit_creation_method SHELXL-97
_cell_angle_alpha 90.00
_cell_angle_beta 97.360(10)
_cell_angle_gamma 90.00
_cell_formula_units_Z 4
_cell_length_a 12.232(2)
_cell_length_b 19.009(2)
_cell_length_c 17.498(2)
_cell_measurement_reflns_used 7310
_cell_measurement_temperature 100(2)
_cell_measurement_theta_max 59.560
_cell_measurement_theta_min 3.449
_cell_volume 4035.1(9)
_computing_cell_refinement 'Bruker SAINT (V. 7.12A, Siemens 2003)'
_computing_data_collection 'Proteum (Version 1.40, Bruker 2002)'
_computing_data_reduction 'Bruker SAINT (V. 7.12A, Siemens 2003)'
_computing_molecular_graphics 'Bruker AXS SHELXTL (V. 6.12)'
_computing_publication_material 'SHELXL-97 (Sheldrick, 1997)'
_computing_structure_refinement 'SHELXL-97 (Sheldrick, 1997)'
_computing_structure_solution 'SHELXS-97 (Sheldrick, 1990)'
_diffrn_ambient_temperature 100(2)
_diffrn_detector_area_resol_mean 5.602
_diffrn_measured_fraction_theta_full 0.986
_diffrn_measured_fraction_theta_max 0.986
_diffrn_measurement_device_type 'Bruker three circle diffractometer'
_diffrn_measurement_method 'phi and omega scan'
_diffrn_radiation_monochromator 'mirror system'
_diffrn_radiation_source 'rotating anode'
_diffrn_radiation_type CuK\a
_diffrn_radiation_wavelength 1.54178
_diffrn_reflns_av_R_equivalents 0.0532
_diffrn_reflns_av_sigmaI/netI 0.0325
_diffrn_reflns_limit_h_max 13
_diffrn_reflns_limit_h_min -13
_diffrn_reflns_limit_k_max 21
_diffrn_reflns_limit_k_min -21
_diffrn_reflns_limit_l_max 19
_diffrn_reflns_limit_l_min -19
_diffrn_reflns_number 35043
_diffrn_reflns_theta_full 59.39
_diffrn_reflns_theta_max 59.39
_diffrn_reflns_theta_min 3.45
_diffrn_standards_decay_% 0
_diffrn_standards_interval_count 0
_diffrn_standards_interval_time 0
_diffrn_standards_number 0
_exptl_absorpt_coefficient_mu 2.675
_exptl_absorpt_correction_T_max 0.7757
_exptl_absorpt_correction_T_min 0.7757
_exptl_absorpt_correction_type multi-scan
_exptl_crystal_colour colourless
_exptl_crystal_density_diffrn 1.205
_exptl_crystal_density_method 'not measured'
_exptl_crystal_description blocks
_exptl_crystal_F_000 1568
_exptl_crystal_size_max 0.10
_exptl_crystal_size_mid 0.10
_exptl_crystal_size_min 0.10
_refine_diff_density_max 0.383
_refine_diff_density_min -0.408
_refine_diff_density_rms 0.052
_refine_ls_extinction_coef 0.00025(4)
_refine_ls_extinction_expression Fc^*^=kFc[1+0.001xFc^2^\l^3^/sin(2\q)]^-1/4^
_refine_ls_extinction_method SHELXL
_refine_ls_goodness_of_fit_ref 1.034
_refine_ls_hydrogen_treatment mixed
_refine_ls_matrix_type full
_refine_ls_number_parameters 446
_refine_ls_number_reflns 5798
_refine_ls_number_restraints 0
_refine_ls_restrained_S_all 1.034
_refine_ls_R_factor_all 0.0339
_refine_ls_R_factor_gt 0.0291
_refine_ls_shift/su_max 0.001
_refine_ls_shift/su_mean 0.000
_refine_ls_structure_factor_coef Fsqd
_refine_ls_weighting_details 'calc w=1/[\s^2^(Fo^2^)+(0.0340P)^2^+2.9459P] where P=(Fo^2^+2Fc^2^)/3'
_refine_ls_weighting_scheme calc
_refine_ls_wR_factor_gt 0.0736
_refine_ls_wR_factor_ref 0.0771
_reflns_number_gt 5161
_reflns_number_total 5798
_reflns_threshold_expression >2sigma(I)
_cod_data_source_file ic800198e-file002_3.cif
_cod_data_source_block rh4
_cod_database_code 4305018

loop_
_symmetry_equiv_pos_as_xyz
'x, y, z'
'-x+1/2, y+1/2, -z+1/2'
'-x, -y, -z'
'x-1/2, -y-1/2, z-1/2'

loop_
_atom_site_label
_atom_site_type_symbol
_atom_site_fract_x
_atom_site_fract_y
_atom_site_fract_z
_atom_site_U_iso_or_equiv
_atom_site_adp_type
_atom_site_occupancy
_atom_site_symmetry_multiplicity
_atom_site_calc_flag
_atom_site_refinement_flags
_atom_site_disorder_assembly
_atom_site_disorder_group
Zr1 Zr 0.453122(14) 0.245650(9) 0.360312(10) 0.02006(9) Uani 1 1 d . . .
Al1 Al 0.25170(5) 0.24650(3) 0.49090(4) 0.01590(15) Uani 1 1 d . . .
N1 N 0.16053(14) 0.16457(8) 0.48172(9) 0.0171(4) Uani 1 1 d . . .
N2 N 0.13361(13) 0.31372(8) 0.48455(9) 0.0176(4) Uani 1 1 d . . .
O1 O 0.32564(13) 0.25427(7) 0.41325(9) 0.0207(3) Uani 1 1 d . . .
C1 C 0.06270(17) 0.16597(11) 0.50942(12) 0.0198(5) Uani 1 1 d . . .
C2 C 0.00352(18) 0.09810(11) 0.52164(14) 0.0279(5) Uani 1 1 d . . .
H2A H -0.0007 0.0694 0.4748 0.042 Uiso 1 1 calc R . .
H2B H -0.0711 0.1085 0.5332 0.042 Uiso 1 1 calc R . .
H2C H 0.0440 0.0723 0.5648 0.042 Uiso 1 1 calc R . .
C3 C 0.01063(18) 0.22796(12) 0.52666(12) 0.0215(5) Uani 1 1 d . . .
H3A H -0.056(2) 0.2208(12) 0.5448(13) 0.026 Uiso 1 1 d . . .
C4 C 0.03760(17) 0.29711(11) 0.50809(11) 0.0203(5) Uani 1 1 d . . .
C5 C -0.04973(18) 0.35168(11) 0.51478(13) 0.0258(5) Uani 1 1 d . . .
H5A H -0.0279 0.3962 0.4929 0.039 Uiso 1 1 calc R . .
H5B H -0.0584 0.3585 0.5692 0.039 Uiso 1 1 calc R . .
H5C H -0.1198 0.3359 0.4866 0.039 Uiso 1 1 calc R . .
C6 C 0.19723(16) 0.09765(10) 0.45426(12) 0.0189(5) Uani 1 1 d . . .
C7 C 0.25585(17) 0.05007(11) 0.50575(13) 0.0222(5) Uani 1 1 d . . .
C8 C 0.28428(19) -0.01512(11) 0.47768(14) 0.0291(5) Uani 1 1 d . . .
H8A H 0.3233 -0.0479 0.5120 0.035 Uiso 1 1 calc R . .
C9 C 0.25721(19) -0.03302(12) 0.40189(14) 0.0323(6) Uani 1 1 d . . .
H9A H 0.2752 -0.0783 0.3843 0.039 Uiso 1 1 calc R . .
C10 C 0.20365(19) 0.01497(12) 0.35103(14) 0.0301(6) Uani 1 1 d . . .
H10A H 0.1873 0.0026 0.2982 0.036 Uiso 1 1 calc R . .
C11 C 0.17286(17) 0.08142(11) 0.37535(12) 0.0235(5) Uani 1 1 d . . .
C12 C 0.15605(17) 0.38460(11) 0.46012(13) 0.0228(5) Uani 1 1 d . . .
C13 C 0.14980(18) 0.39758(11) 0.38062(13) 0.0268(5) Uani 1 1 d . . .
C14 C 0.1806(2) 0.46426(13) 0.35713(16) 0.0394(7) Uani 1 1 d . . .
H14A H 0.1764 0.4746 0.3037 0.047 Uiso 1 1 calc R . .
C15 C 0.2171(2) 0.51554(13) 0.41083(19) 0.0454(7) Uani 1 1 d . . .
H15A H 0.2399 0.5601 0.3940 0.054 Uiso 1 1 calc R . .
C16 C 0.2206(2) 0.50219(12) 0.48771(18) 0.0394(7) Uani 1 1 d . . .
H16A H 0.2445 0.5382 0.5236 0.047 Uiso 1 1 calc R . .
C17 C 0.18997(18) 0.43705(11) 0.51499(14) 0.0286(5) Uani 1 1 d . . .
C18 C 0.3407(2) 0.25401(11) 0.59185(13) 0.0249(5) Uani 1 1 d . . .
H18A H 0.3966 0.2168 0.5971 0.037 Uiso 1 1 calc R . .
H18B H 0.2930 0.2489 0.6324 0.037 Uiso 1 1 calc R . .
H18C H 0.3769 0.3001 0.5965 0.037 Uiso 1 1 calc R . .
C19 C 0.3983(2) 0.24212(15) 0.23136(15) 0.0440(7) Uani 1 1 d . . .
H19A H 0.3220 0.2252 0.2218 0.066 Uiso 1 1 calc R . .
H19B H 0.4463 0.2102 0.2070 0.066 Uiso 1 1 calc R . .
H19C H 0.4027 0.2894 0.2097 0.066 Uiso 1 1 calc R . .
C20 C 0.5014(2) 0.13250(12) 0.38168(17) 0.0402(6) Uani 1 1 d . . .
H20A H 0.4358 0.1026 0.3716 0.060 Uiso 1 1 calc R . .
H20B H 0.5342 0.1267 0.4354 0.060 Uiso 1 1 calc R . .
H20C H 0.5551 0.1189 0.3474 0.060 Uiso 1 1 calc R . .
C21 C 0.54762(19) 0.34962(12) 0.42719(17) 0.0368(6) Uani 1 1 d . . .
C22 C 0.5480(2) 0.36127(13) 0.34735(17) 0.0405(7) Uani 1 1 d . . .
C23 C 0.61948(19) 0.31180(13) 0.31980(14) 0.0340(6) Uani 1 1 d . . .
C24 C 0.66180(18) 0.26825(12) 0.38218(13) 0.0248(5) Uani 1 1 d . . .
C25 C 0.61704(18) 0.29154(12) 0.44870(13) 0.0276(5) Uani 1 1 d . . .
C70 C 0.29282(19) 0.06747(11) 0.58943(13) 0.0279(5) Uani 1 1 d . . .
H70A H 0.2638 0.1152 0.6001 0.033 Uiso 1 1 calc R . .
C71 C 0.2491(2) 0.01503(13) 0.64495(15) 0.0417(6) Uani 1 1 d . . .
H71A H 0.1684 0.0139 0.6355 0.063 Uiso 1 1 calc R . .
H71B H 0.2726 0.0297 0.6982 0.063 Uiso 1 1 calc R . .
H71C H 0.2783 -0.0319 0.6366 0.063 Uiso 1 1 calc R . .
C72 C 0.4192(2) 0.07042(13) 0.60385(15) 0.0396(6) Uani 1 1 d . . .
H72A H 0.4461 0.1044 0.5685 0.059 Uiso 1 1 calc R . .
H72B H 0.4494 0.0238 0.5951 0.059 Uiso 1 1 calc R . .
H72C H 0.4427 0.0849 0.6572 0.059 Uiso 1 1 calc R . .
C110 C 0.1147(2) 0.13341(12) 0.31839(13) 0.0324(6) Uani 1 1 d . . .
H11A H 0.1397 0.1816 0.3355 0.039 Uiso 1 1 calc R . .
C111 C 0.1431(2) 0.12292(16) 0.23625(14) 0.0482(7) Uani 1 1 d . . .
H11B H 0.2232 0.1185 0.2376 0.072 Uiso 1 1 calc R . .
H11C H 0.1170 0.1635 0.2045 0.072 Uiso 1 1 calc R . .
H11D H 0.1073 0.0801 0.2142 0.072 Uiso 1 1 calc R . .
C112 C -0.0098(2) 0.13082(15) 0.31700(15) 0.0441(7) Uani 1 1 d . . .
H11E H -0.0291 0.1440 0.3678 0.066 Uiso 1 1 calc R . .
H11F H -0.0362 0.0830 0.3042 0.066 Uiso 1 1 calc R . .
H11G H -0.0445 0.1637 0.2781 0.066 Uiso 1 1 calc R . .
C130 C 0.1072(2) 0.34170(12) 0.32263(13) 0.0311(6) Uani 1 1 d . . .
H13A H 0.1325 0.2951 0.3448 0.037 Uiso 1 1 calc R . .
C131 C 0.1517(2) 0.34914(18) 0.24521(15) 0.0505(8) Uani 1 1 d . . .
H13B H 0.2324 0.3504 0.2538 0.076 Uiso 1 1 calc R . .
H13C H 0.1238 0.3928 0.2200 0.076 Uiso 1 1 calc R . .
H13D H 0.1274 0.3090 0.2122 0.076 Uiso 1 1 calc R . .
C132 C -0.0189(2) 0.34023(13) 0.30966(14) 0.0359(6) Uani 1 1 d . . .
H13E H -0.0469 0.3291 0.3583 0.054 Uiso 1 1 calc R . .
H13F H -0.0438 0.3043 0.2712 0.054 Uiso 1 1 calc R . .
H13G H -0.0467 0.3864 0.2912 0.054 Uiso 1 1 calc R . .
C170 C 0.1918(2) 0.42650(13) 0.60101(14) 0.0355(6) Uani 1 1 d . . .
H17A H 0.1729 0.3763 0.6105 0.043 Uiso 1 1 calc R . .
C171 C 0.3053(2) 0.44248(16) 0.64559(19) 0.0572(9) Uani 1 1 d . . .
H17B H 0.3616 0.4149 0.6240 0.086 Uiso 1 1 calc R . .
H17C H 0.3052 0.4301 0.6999 0.086 Uiso 1 1 calc R . .
H17D H 0.3215 0.4927 0.6413 0.086 Uiso 1 1 calc R . .
C172 C 0.1062(2) 0.47399(14) 0.63285(16) 0.0460(7) Uani 1 1 d . . .
H17E H 0.0346 0.4686 0.6012 0.069 Uiso 1 1 calc R . .
H17F H 0.1300 0.5232 0.6315 0.069 Uiso 1 1 calc R . .
H17G H 0.0996 0.4605 0.6861 0.069 Uiso 1 1 calc R . .
C210 C 0.4885(2) 0.39384(16) 0.4804(2) 0.0669(11) Uani 1 1 d . . .
H21A H 0.5238 0.4401 0.4868 0.100 Uiso 1 1 calc R . .
H21B H 0.4921 0.3706 0.5306 0.100 Uiso 1 1 calc R . .
H21C H 0.4113 0.3996 0.4583 0.100 Uiso 1 1 calc R . .
C220 C 0.4839(3) 0.41798(17) 0.3000(3) 0.0811(13) Uani 1 1 d . . .
H22A H 0.5332 0.4572 0.2921 0.122 Uiso 1 1 calc R . .
H22B H 0.4239 0.4349 0.3273 0.122 Uiso 1 1 calc R . .
H22C H 0.4531 0.3986 0.2499 0.122 Uiso 1 1 calc R . .
C230 C 0.6516(2) 0.3075(2) 0.23926(17) 0.0622(9) Uani 1 1 d . . .
H23A H 0.7212 0.3327 0.2375 0.093 Uiso 1 1 calc R . .
H23B H 0.5938 0.3289 0.2027 0.093 Uiso 1 1 calc R . .
H23C H 0.6608 0.2581 0.2254 0.093 Uiso 1 1 calc R . .
C240 C 0.74601(19) 0.21131(14) 0.37961(17) 0.0411(6) Uani 1 1 d . . .
H24A H 0.8201 0.2317 0.3890 0.062 Uiso 1 1 calc R . .
H24B H 0.7358 0.1888 0.3288 0.062 Uiso 1 1 calc R . .
H24C H 0.7373 0.1761 0.4193 0.062 Uiso 1 1 calc R . .
C250 C 0.6441(2) 0.26093(16) 0.52818(16) 0.0478(7) Uani 1 1 d . . .
H25A H 0.7047 0.2876 0.5567 0.072 Uiso 1 1 calc R . .
H25B H 0.6662 0.2117 0.5242 0.072 Uiso 1 1 calc R . .
H25C H 0.5790 0.2636 0.5554 0.072 Uiso 1 1 calc R . .

loop_
_atom_site_aniso_label
_atom_site_aniso_U_11
_atom_site_aniso_U_22
_atom_site_aniso_U_33
_atom_site_aniso_U_23
_atom_site_aniso_U_13
_atom_site_aniso_U_12
Zr1 0.01542(13) 0.02249(13) 0.02316(14) 0.00346(7) 0.00583(8) 0.00166(7)
Al1 0.0142(3) 0.0152(3) 0.0184(3) 0.0002(2) 0.0025(3) 0.0007(2)
N1 0.0177(9) 0.0155(8) 0.0181(9) 0.0001(7) 0.0022(7) 0.0007(7)
N2 0.0183(9) 0.0157(9) 0.0185(9) -0.0002(7) 0.0018(7) 0.0013(7)
O1 0.0183(8) 0.0200(8) 0.0244(8) 0.0025(6) 0.0050(6) 0.0000(6)
C1 0.0179(11) 0.0227(11) 0.0185(11) 0.0020(9) 0.0012(9) -0.0014(9)
C2 0.0233(12) 0.0228(12) 0.0396(14) 0.0043(10) 0.0112(10) -0.0011(10)
C3 0.0170(11) 0.0246(12) 0.0239(12) 0.0034(9) 0.0072(9) 0.0013(10)
C4 0.0206(11) 0.0244(11) 0.0159(11) -0.0016(9) 0.0024(9) 0.0033(9)
C5 0.0245(12) 0.0230(11) 0.0309(13) 0.0012(9) 0.0068(10) 0.0060(10)
C6 0.0164(11) 0.0176(10) 0.0234(12) -0.0034(9) 0.0054(9) -0.0039(9)
C7 0.0181(11) 0.0182(11) 0.0305(12) -0.0017(9) 0.0038(9) -0.0004(9)
C8 0.0249(12) 0.0216(11) 0.0406(15) -0.0030(10) 0.0026(10) 0.0040(10)
C9 0.0292(13) 0.0220(12) 0.0468(16) -0.0100(11) 0.0092(11) 0.0013(10)
C10 0.0292(13) 0.0325(13) 0.0301(13) -0.0158(11) 0.0095(10) -0.0111(11)
C11 0.0197(11) 0.0252(12) 0.0260(12) -0.0036(9) 0.0038(9) -0.0073(9)
C12 0.0153(11) 0.0173(11) 0.0358(13) 0.0032(9) 0.0039(9) 0.0041(9)
C13 0.0221(12) 0.0240(12) 0.0355(14) 0.0089(10) 0.0086(10) 0.0099(10)
C14 0.0318(14) 0.0362(15) 0.0546(17) 0.0217(13) 0.0223(12) 0.0138(12)
C15 0.0313(14) 0.0205(13) 0.088(2) 0.0115(14) 0.0235(14) 0.0046(11)
C16 0.0228(13) 0.0185(12) 0.077(2) -0.0053(12) 0.0081(13) 0.0018(10)
C17 0.0163(11) 0.0214(11) 0.0473(15) -0.0048(10) 0.0003(10) 0.0050(9)
C18 0.0240(13) 0.0234(12) 0.0261(13) -0.0002(9) -0.0012(10) -0.0007(9)
C19 0.0290(15) 0.074(2) 0.0292(15) 0.0038(13) 0.0055(12) -0.0033(13)
C20 0.0296(14) 0.0242(13) 0.0687(19) 0.0005(12) 0.0130(13) 0.0038(11)
C21 0.0207(13) 0.0238(12) 0.0682(19) -0.0127(12) 0.0145(12) -0.0068(10)
C22 0.0215(13) 0.0269(13) 0.073(2) 0.0231(13) 0.0063(12) -0.0029(11)
C23 0.0212(12) 0.0446(15) 0.0367(14) 0.0135(11) 0.0057(10) -0.0076(11)
C24 0.0153(11) 0.0272(12) 0.0326(13) 0.0018(10) 0.0051(10) 0.0005(9)
C25 0.0215(12) 0.0294(12) 0.0324(13) -0.0018(10) 0.0048(10) -0.0062(10)
C70 0.0341(13) 0.0203(11) 0.0278(13) 0.0017(9) -0.0016(10) 0.0041(10)
C71 0.0590(18) 0.0313(13) 0.0343(14) 0.0088(11) 0.0039(13) 0.0036(13)
C72 0.0368(15) 0.0343(14) 0.0433(16) -0.0030(11) -0.0122(12) 0.0045(12)
C110 0.0443(15) 0.0275(12) 0.0229(13) -0.0041(10) -0.0051(11) -0.0081(11)
C111 0.0565(18) 0.0618(18) 0.0254(14) 0.0038(13) 0.0014(13) -0.0181(15)
C112 0.0458(16) 0.0541(17) 0.0304(14) -0.0007(12) -0.0022(12) 0.0183(14)
C130 0.0384(14) 0.0323(13) 0.0231(12) 0.0085(10) 0.0060(10) 0.0146(11)
C131 0.0336(15) 0.091(2) 0.0291(15) 0.0080(14) 0.0100(12) 0.0203(15)
C132 0.0429(15) 0.0380(14) 0.0280(13) -0.0013(11) 0.0094(11) -0.0044(12)
C170 0.0321(14) 0.0298(13) 0.0417(15) -0.0133(11) -0.0067(11) 0.0078(11)
C171 0.0442(17) 0.0493(17) 0.070(2) -0.0316(15) -0.0235(15) 0.0163(14)
C172 0.0450(16) 0.0444(16) 0.0464(16) -0.0182(13) -0.0030(13) 0.0127(13)
C210 0.0398(17) 0.0435(17) 0.124(3) -0.0441(18) 0.0373(18) -0.0164(14)
C220 0.0338(17) 0.0451(18) 0.158(4) 0.054(2) -0.011(2) -0.0054(14)
C230 0.0352(16) 0.111(3) 0.0426(17) 0.0212(17) 0.0118(13) -0.0185(17)
C240 0.0193(13) 0.0394(15) 0.0646(18) -0.0052(13) 0.0055(12) 0.0041(11)
C250 0.0385(17) 0.074(2) 0.0300(15) 0.0002(13) 0.0022(12) -0.0167(14)

loop_
_atom_type_symbol
_atom_type_description
_atom_type_scat_dispersion_real
_atom_type_scat_dispersion_imag
_atom_type_scat_source
C C 0.0181 0.0091 'International Tables Vol C Tables 4.2.6.8 and 6.1.1.4'
H H 0.0000 0.0000 'International Tables Vol C Tables 4.2.6.8 and 6.1.1.4'
N N 0.0311 0.0180 'International Tables Vol C Tables 4.2.6.8 and 6.1.1.4'
O O 0.0492 0.0322 'International Tables Vol C Tables 4.2.6.8 and 6.1.1.4'
Al Al 0.2130 0.2455 'International Tables Vol C Tables 4.2.6.8 and 6.1.1.4'
Zr Zr -0.1862 2.2449 'International Tables Vol C Tables 4.2.6.8 and 6.1.1.4'

loop_
_geom_angle_atom_site_label_1
_geom_angle_atom_site_label_2
_geom_angle_atom_site_label_3
_geom_angle
_geom_angle_site_symmetry_1
_geom_angle_site_symmetry_3
_geom_angle_publ_flag
O1 Zr1 C20 102.32(8) . . ?
O1 Zr1 C19 109.08(9) . . ?
C20 Zr1 C19 100.07(11) . . ?
O1 Zr1 C21 93.56(7) . . ?
C20 Zr1 C21 125.57(9) . . ?
C19 Zr1 C21 123.22(10) . . ?
O1 Zr1 C22 112.48(7) . . ?
C20 Zr1 C22 137.58(9) . . ?
C19 Zr1 C22 90.99(10) . . ?
C21 Zr1 C22 32.80(9) . . ?
O1 Zr1 C25 107.77(7) . . ?
C20 Zr1 C25 93.30(9) . . ?
C19 Zr1 C25 136.80(9) . . ?
C21 Zr1 C25 32.66(8) . . ?
C22 Zr1 C25 54.04(8) . . ?
O1 Zr1 C23 144.36(7) . . ?
C20 Zr1 C23 108.29(9) . . ?
C19 Zr1 C23 83.34(9) . . ?
C21 Zr1 C23 53.67(8) . . ?
C22 Zr1 C23 32.23(8) . . ?
C25 Zr1 C23 53.48(8) . . ?
O1 Zr1 C24 140.08(7) . . ?
C20 Zr1 C24 84.29(8) . . ?
C19 Zr1 C24 108.33(9) . . ?
C21 Zr1 C24 53.67(7) . . ?
C22 Zr1 C24 53.47(7) . . ?
C25 Zr1 C24 32.33(7) . . ?
C23 Zr1 C24 31.97(7) . . ?
O1 Al1 N1 111.19(7) . . ?
O1 Al1 N2 111.23(7) . . ?
N1 Al1 N2 96.36(7) . . ?
O1 Al1 C18 114.57(10) . . ?
N1 Al1 C18 112.73(8) . . ?
N2 Al1 C18 109.31(9) . . ?
C1 N1 C6 117.58(16) . . ?
C1 N1 Al1 119.30(13) . . ?
C6 N1 Al1 122.71(13) . . ?
C4 N2 C12 121.28(17) . . ?
C4 N2 Al1 120.72(14) . . ?
C12 N2 Al1 117.75(13) . . ?
Al1 O1 Zr1 155.37(10) . . ?
N1 C1 C3 123.18(19) . . ?
N1 C1 C2 119.90(18) . . ?
C3 C1 C2 116.91(19) . . ?
C1 C3 C4 128.0(2) . . ?
N2 C4 C3 122.45(19) . . ?
N2 C4 C5 121.59(19) . . ?
C3 C4 C5 115.94(19) . . ?
C7 C6 C11 120.88(19) . . ?
C7 C6 N1 120.37(18) . . ?
C11 C6 N1 118.75(18) . . ?
C8 C7 C6 118.4(2) . . ?
C8 C7 C70 118.59(19) . . ?
C6 C7 C70 122.95(18) . . ?
C9 C8 C7 121.5(2) . . ?
C8 C9 C10 119.8(2) . . ?
C9 C10 C11 121.6(2) . . ?
C10 C11 C6 117.7(2) . . ?
C10 C11 C110 120.7(2) . . ?
C6 C11 C110 121.63(19) . . ?
C13 C12 C17 121.6(2) . . ?
C13 C12 N2 117.81(19) . . ?
C17 C12 N2 120.45(19) . . ?
C14 C13 C12 117.9(2) . . ?
C14 C13 C130 121.4(2) . . ?
C12 C13 C130 120.68(19) . . ?
C15 C14 C13 120.9(2) . . ?
C16 C15 C14 120.2(2) . . ?
C15 C16 C17 121.8(2) . . ?
C16 C17 C12 117.6(2) . . ?
C16 C17 C170 119.1(2) . . ?
C12 C17 C170 123.3(2) . . ?
C25 C21 C22 107.9(2) . . ?
C25 C21 C210 126.2(3) . . ?
C22 C21 C210 125.8(3) . . ?
C25 C21 Zr1 74.55(13) . . ?
C22 C21 Zr1 73.84(14) . . ?
C210 C21 Zr1 120.02(16) . . ?
C23 C22 C21 108.3(2) . . ?
C23 C22 C220 125.9(3) . . ?
C21 C22 C220 125.8(3) . . ?
C23 C22 Zr1 76.18(14) . . ?
C21 C22 Zr1 73.36(13) . . ?
C220 C22 Zr1 117.36(18) . . ?
C22 C23 C24 107.9(2) . . ?
C22 C23 C230 126.9(2) . . ?
C24 C23 C230 125.0(2) . . ?
C22 C23 Zr1 71.59(13) . . ?
C24 C23 Zr1 74.03(13) . . ?
C230 C23 Zr1 122.71(18) . . ?
C23 C24 C25 108.0(2) . . ?
C23 C24 C240 125.8(2) . . ?
C25 C24 C240 126.1(2) . . ?
C23 C24 Zr1 74.00(13) . . ?
C25 C24 Zr1 72.18(12) . . ?
C240 C24 Zr1 123.26(16) . . ?
C21 C25 C24 107.9(2) . . ?
C21 C25 C250 127.0(2) . . ?
C24 C25 C250 125.1(2) . . ?
C21 C25 Zr1 72.79(13) . . ?
C24 C25 Zr1 75.49(13) . . ?
C250 C25 Zr1 119.73(16) . . ?
C7 C70 C72 109.69(19) . . ?
C7 C70 C71 112.67(19) . . ?
C72 C70 C71 110.2(2) . . ?
C11 C110 C112 112.0(2) . . ?
C11 C110 C111 112.8(2) . . ?
C112 C110 C111 109.1(2) . . ?
C13 C130 C132 111.49(19) . . ?
C13 C130 C131 113.4(2) . . ?
C132 C130 C131 109.7(2) . . ?
C17 C170 C171 112.1(2) . . ?
C17 C170 C172 111.0(2) . . ?
C171 C170 C172 108.2(2) . . ?

loop_
_geom_bond_atom_site_label_1
_geom_bond_atom_site_label_2
_geom_bond_distance
_geom_bond_site_symmetry_2
_geom_bond_publ_flag
Zr1 O1 1.9200(15) . ?
Zr1 C20 2.249(2) . ?
Zr1 C19 2.271(3) . ?
Zr1 C21 2.503(2) . ?
Zr1 C22 2.509(2) . ?
Zr1 C25 2.526(2) . ?
Zr1 C23 2.568(2) . ?
Zr1 C24 2.568(2) . ?
Al1 O1 1.7322(16) . ?
Al1 N1 1.9103(17) . ?
Al1 N2 1.9211(17) . ?
Al1 C18 1.958(2) . ?
N1 C1 1.348(3) . ?
N1 C6 1.451(3) . ?
N2 C4 1.331(3) . ?
N2 C12 1.450(3) . ?
C1 C3 1.391(3) . ?
C1 C2 1.508(3) . ?
C3 C4 1.404(3) . ?
C4 C5 1.504(3) . ?
C6 C7 1.407(3) . ?
C6 C11 1.409(3) . ?
C7 C8 1.393(3) . ?
C7 C70 1.513(3) . ?
C8 C9 1.368(3) . ?
C9 C10 1.380(3) . ?
C10 C11 1.400(3) . ?
C11 C110 1.515(3) . ?
C12 C13 1.405(3) . ?
C12 C17 1.409(3) . ?
C13 C14 1.399(3) . ?
C13 C130 1.515(3) . ?
C14 C15 1.388(4) . ?
C15 C16 1.364(4) . ?
C16 C17 1.395(3) . ?
C17 C170 1.516(3) . ?
C21 C25 1.414(3) . ?
C21 C22 1.415(4) . ?
C21 C210 1.506(4) . ?
C22 C23 1.410(4) . ?
C22 C220 1.516(4) . ?
C23 C24 1.414(3) . ?
C23 C230 1.513(4) . ?
C24 C25 1.419(3) . ?
C24 C240 1.499(3) . ?
C25 C250 1.505(4) . ?
C70 C72 1.535(3) . ?
C70 C71 1.535(3) . ?
C110 C112 1.521(4) . ?
C110 C111 1.534(4) . ?
C130 C132 1.530(3) . ?
C130 C131 1.530(3) . ?
C170 C171 1.533(4) . ?
C170 C172 1.539(3) . ?
